data_4000392
_journal_name_full 'Chemistry of Materials'
_journal_paper_doi 10.1021/cm035379d
_journal_year 2004
_chemical_formula_sum 'C44 H34 N4 Si'
_chemical_formula_weight 646.84
_chemical_name_common lj28a
_space_group_IT_number 2
_symmetry_cell_setting triclinic
_symmetry_space_group_name_Hall '-P 1'
_symmetry_space_group_name_H-M 'P -1'
_atom_sites_solution_hydrogens geom
_atom_sites_solution_primary direct
_atom_sites_solution_secondary difmap
_cell_angle_alpha 61.103(4)
_cell_angle_beta 68.788(4)
_cell_angle_gamma 74.871(5)
_cell_formula_units_Z 2
_cell_length_a 11.681(3)
_cell_length_b 13.303(3)
_cell_length_c 13.344(3)
_cell_measurement_reflns_used ?
_cell_measurement_temperature 293(2)
_cell_measurement_theta_max ?
_cell_measurement_theta_min ?
_cell_volume 1682.9(7)
_diffrn_ambient_temperature 293(2)
_diffrn_detector_area_resol_mean ?
_diffrn_measurement_device_type 'CCD area detector'
_diffrn_measurement_method 'phi and omega scans'
_diffrn_radiation_monochromator graphite
_diffrn_radiation_source 'fine-focus sealed tube'
_diffrn_radiation_type MoK\a
_diffrn_radiation_wavelength 0.71073
_diffrn_reflns_av_R_equivalents 0.0537
_diffrn_reflns_av_sigmaI/netI 0.2980
_diffrn_reflns_limit_h_max 14
_diffrn_reflns_limit_h_min -14
_diffrn_reflns_limit_k_max 17
_diffrn_reflns_limit_k_min -17
_diffrn_reflns_limit_l_max 17
_diffrn_reflns_limit_l_min -15
_diffrn_reflns_number 12187
_diffrn_reflns_theta_max 28.51
_diffrn_reflns_theta_min 1.76
_diffrn_standards_decay_% ?
_diffrn_standards_interval_count ?
_diffrn_standards_interval_time ?
_diffrn_standards_number ?
_exptl_absorpt_coefficient_mu 0.109
_exptl_absorpt_correction_T_max 1.000
_exptl_absorpt_correction_T_min 0.760
_exptl_absorpt_correction_type empirical
_exptl_absorpt_process_details ?
_exptl_crystal_colour yellow
_exptl_crystal_density_diffrn 1.276
_exptl_crystal_density_meas ?
_exptl_crystal_density_method 'not measured'
_exptl_crystal_description plate
_exptl_crystal_F_000 680
_exptl_crystal_size_max 0.25
_exptl_crystal_size_mid 0.20
_exptl_crystal_size_min 0.05
_refine_ls_extinction_coef ?
_refine_ls_extinction_method none
_refine_ls_goodness_of_fit_ref 0.716
_refine_ls_hydrogen_treatment mixed
_refine_ls_matrix_type full
_refine_ls_number_parameters 442
_refine_ls_number_reflns 7751
_refine_ls_number_restraints 0
_refine_ls_restrained_S_all 0.716
_refine_ls_R_factor_all 0.2172
_refine_ls_R_factor_gt 0.0604
_refine_ls_shift/su_max 0.000
_refine_ls_shift/su_mean 0.000
_refine_ls_structure_factor_coef Fsqd
_refine_ls_weighting_details 'calc w=1/[\s^2^(Fo^2^)+(0.0179P)^2^+0.0000P] where P=(Fo^2^+2Fc^2^)/3'
_refine_ls_weighting_scheme calc
_refine_ls_wR_factor_gt 0.0715
_refine_ls_wR_factor_ref 0.0914
_reflns_number_gt 2223
_reflns_number_total 7751
_reflns_threshold_expression >2sigma(I)
_cod_depositor_comments
;
The following automatic conversions were performed:
'_symmetry_cell_setting' value 'Triclinic' changed to 'triclinic'
according to '/home/saulius/struct/CIF-dictionaries/cif_core.dic'
dictionary named 'cif_core.dic' version 2.4.1 from
2010-06-29.

'_exptl_absorpt_correction_type' value 'Empirical' changed to
'empirical' according to
'/home/saulius/struct/CIF-dictionaries/cif_core.dic' dictionary named
'cif_core.dic' version 2.4.1 from 2010-06-29.

Automatic conversion script
Id: cif_fix_enum 1527 2010-12-29 10:47:43Z saulius 
;
_cod_original_sg_symbol_H-M P-1
_cod_database_code 4000392

loop_
_symmetry_equiv_pos_as_xyz
'x, y, z'
'-x, -y, -z'

loop_
_atom_site_label
_atom_site_type_symbol
_atom_site_fract_x
_atom_site_fract_y
_atom_site_fract_z
_atom_site_U_iso_or_equiv
_atom_site_adp_type
_atom_site_occupancy
_atom_site_symmetry_multiplicity
_atom_site_calc_flag
_atom_site_refinement_flags
_atom_site_disorder_assembly
_atom_site_disorder_group
Si1 Si -0.17439(8) 0.37843(8) 0.43882(8) 0.0474(3) Uani 1 1 d . . .
N1 N -0.0185(2) -0.0618(2) 0.2460(2) 0.0497(8) Uani 1 1 d . . .
N2 N 0.1403(3) -0.0085(2) 0.0590(2) 0.0577(8) Uani 1 1 d . . .
N3 N -0.4530(2) 0.8230(2) 0.6170(2) 0.0442(7) Uani 1 1 d . . .
N4 N -0.2680(2) 0.8265(2) 0.6559(2) 0.0525(8) Uani 1 1 d . . .
C1 C -0.2255(3) 0.2721(2) 0.5951(2) 0.0641(10) Uani 1 1 d . . .
H1A H -0.3091 0.2590 0.6131 0.096 Uiso 1 1 calc R . .
H1B H -0.2210 0.3011 0.6468 0.096 Uiso 1 1 calc R . .
H1C H -0.1730 0.2008 0.6069 0.096 Uiso 1 1 calc R . .
C2 C -0.0128(2) 0.4042(2) 0.4040(3) 0.0673(11) Uani 1 1 d . . .
H2A H 0.0399 0.3330 0.4156 0.101 Uiso 1 1 calc R . .
H2B H -0.0083 0.4331 0.4557 0.101 Uiso 1 1 calc R . .
H2C H 0.0137 0.4597 0.3226 0.101 Uiso 1 1 calc R . .
C3 C -0.1827(3) 0.3448(3) 0.3213(3) 0.0413(8) Uani 1 1 d . . .
C4 C -0.2790(2) 0.5153(2) 0.3930(3) 0.0431(9) Uani 1 1 d . . .
C5 C -0.2990(3) 0.5332(2) 0.2919(3) 0.0417(8) Uani 1 1 d . . .
C6 C -0.2429(3) 0.4383(3) 0.2503(3) 0.0449(9) Uani 1 1 d . . .
C7 C -0.1263(3) 0.2405(3) 0.3002(3) 0.0424(9) Uani 1 1 d . . .
C8 C -0.1347(3) 0.1330(3) 0.3941(3) 0.0514(10) Uani 1 1 d . . .
H8A H -0.1678 0.1269 0.4713 0.062 Uiso 1 1 calc R . .
C9 C -0.0955(3) 0.0327(3) 0.3777(3) 0.0526(10) Uani 1 1 d . . .
H9A H -0.1040 -0.0393 0.4429 0.063 Uiso 1 1 calc R . .
C10 C -0.0438(3) 0.0412(3) 0.2635(3) 0.0449(9) Uani 1 1 d . . .
C11 C -0.0237(3) 0.1475(3) 0.1691(3) 0.0463(9) Uani 1 1 d . . .
H11A H 0.0172 0.1528 0.0929 0.056 Uiso 1 1 calc R . .
C12 C -0.0640(3) 0.2470(2) 0.1864(3) 0.0504(9) Uani 1 1 d . . .
H12A H -0.0494 0.3186 0.1218 0.060 Uiso 1 1 calc R . .
C13 C -0.0837(3) -0.1569(3) 0.3192(3) 0.0600(10) Uani 1 1 d . . .
H13A H -0.1449 -0.1656 0.3899 0.072 Uiso 1 1 calc R . .
C14 C -0.0469(3) -0.2349(3) 0.2746(3) 0.0679(11) Uani 1 1 d . . .
H14A H -0.0774 -0.3057 0.3083 0.082 Uiso 1 1 calc R . .
C15 C 0.0471(3) -0.1895(3) 0.1664(3) 0.0532(10) Uani 1 1 d . . .
C16 C 0.1207(3) -0.2258(3) 0.0797(3) 0.0679(12) Uani 1 1 d . . .
H16A H 0.1161 -0.2977 0.0865 0.082 Uiso 1 1 calc R . .
C17 C 0.2001(3) -0.1524(3) -0.0159(3) 0.0717(12) Uani 1 1 d . . .
H17A H 0.2500 -0.1734 -0.0766 0.086 Uiso 1 1 calc R . .
C18 C 0.2072(3) -0.0461(3) -0.0235(3) 0.0710(11) Uani 1 1 d . . .
H18A H 0.2622 0.0018 -0.0904 0.085 Uiso 1 1 calc R . .
C19 C 0.0626(3) -0.0804(3) 0.1494(3) 0.0471(9) Uani 1 1 d . . .
C20 C -0.3300(3) 0.5923(2) 0.4546(3) 0.0419(8) Uani 1 1 d . . .
C21 C -0.2719(3) 0.5882(2) 0.5302(3) 0.0470(9) Uani 1 1 d . . .
H21A H -0.2043 0.5337 0.5453 0.056 Uiso 1 1 calc R . .
C22 C -0.3108(3) 0.6626(3) 0.5846(2) 0.0498(9) Uani 1 1 d . . .
H22A H -0.2684 0.6588 0.6335 0.060 Uiso 1 1 calc R . .
C23 C -0.4132(3) 0.7423(3) 0.5652(3) 0.0406(8) Uani 1 1 d . . .
C24 C -0.4766(3) 0.7431(3) 0.4970(3) 0.0534(10) Uani 1 1 d . . .
H24A H -0.5476 0.7940 0.4867 0.064 Uiso 1 1 calc R . .
C25 C -0.4368(3) 0.6690(3) 0.4427(3) 0.0566(10) Uani 1 1 d . . .
H25A H -0.4823 0.6704 0.3974 0.068 Uiso 1 1 calc R . .
C26 C -0.5709(3) 0.8829(3) 0.6303(3) 0.0556(10) Uani 1 1 d . . .
H26A H -0.6349 0.8738 0.6104 0.067 Uiso 1 1 calc R . .
C27 C -0.5784(3) 0.9562(3) 0.6763(3) 0.0587(10) Uani 1 1 d . . .
H27A H -0.6472 1.0060 0.6923 0.070 Uiso 1 1 calc R . .
C28 C -0.4631(3) 0.9436(3) 0.6958(3) 0.0496(9) Uani 1 1 d . . .
C29 C -0.4116(3) 0.9926(3) 0.7373(3) 0.0623(11) Uani 1 1 d . . .
H29A H -0.4575 1.0488 0.7628 0.075 Uiso 1 1 calc R . .
C30 C -0.2908(3) 0.9568(3) 0.7403(3) 0.0630(10) Uani 1 1 d . . .
H30A H -0.2544 0.9874 0.7697 0.076 Uiso 1 1 calc R . .
C31 C -0.2232(3) 0.8746(3) 0.6991(3) 0.0630(10) Uani 1 1 d . . .
H31A H -0.1417 0.8519 0.7020 0.076 Uiso 1 1 calc R . .
C32 C -0.3848(3) 0.8600(3) 0.6566(3) 0.0444(9) Uani 1 1 d . . .
C33 C -0.2604(3) 0.4569(3) 0.1372(3) 0.0441(9) Uani 1 1 d . . .
C34 C -0.3417(3) 0.3972(3) 0.1381(3) 0.0558(10) Uani 1 1 d . . .
H34A H -0.3840 0.3428 0.2102 0.067 Uiso 1 1 calc R . .
C35 C -0.3610(3) 0.4171(3) 0.0338(4) 0.0775(13) Uani 1 1 d . . .
H35A H -0.4164 0.3766 0.0358 0.093 Uiso 1 1 calc R . .
C36 C -0.2980(5) 0.4973(4) -0.0734(4) 0.0964(18) Uani 1 1 d . . .
H36A H -0.3100 0.5107 -0.1443 0.116 Uiso 1 1 calc R . .
C37 C -0.2189(4) 0.5562(3) -0.0749(4) 0.0916(16) Uani 1 1 d . . .
H37A H -0.1771 0.6109 -0.1472 0.110 Uiso 1 1 calc R . .
C38 C -0.1990(3) 0.5366(3) 0.0288(3) 0.0669(11) Uani 1 1 d . . .
H38A H -0.1435 0.5777 0.0257 0.080 Uiso 1 1 calc R . .
C39 C -0.3695(3) 0.6343(3) 0.2167(3) 0.0432(9) Uani 1 1 d . . .
C40 C -0.4827(3) 0.6236(3) 0.2130(3) 0.0510(9) Uani 1 1 d . . .
H40A H -0.5166 0.5538 0.2612 0.061 Uiso 1 1 calc R . .
C41 C -0.5452(3) 0.7152(4) 0.1389(3) 0.0648(11) Uani 1 1 d . . .
H41A H -0.6217 0.7068 0.1386 0.078 Uiso 1 1 calc R . .
C42 C -0.4973(4) 0.8175(4) 0.0663(3) 0.0766(13) Uani 1 1 d . . .
H42A H -0.5395 0.8788 0.0156 0.092 Uiso 1 1 calc R . .
C43 C -0.3848(4) 0.8288(3) 0.0690(3) 0.0732(12) Uani 1 1 d . . .
H43A H -0.3509 0.8985 0.0194 0.088 Uiso 1 1 calc R . .
C44 C -0.3214(3) 0.7386(3) 0.1439(3) 0.0588(10) Uani 1 1 d . . .
H44A H -0.2460 0.7482 0.1452 0.071 Uiso 1 1 calc R . .

loop_
_atom_site_aniso_label
_atom_site_aniso_U_11
_atom_site_aniso_U_22
_atom_site_aniso_U_33
_atom_site_aniso_U_23
_atom_site_aniso_U_13
_atom_site_aniso_U_12
Si1 0.0483(6) 0.0488(7) 0.0518(6) -0.0291(6) -0.0180(5) 0.0053(5)
N1 0.0519(19) 0.040(2) 0.053(2) -0.0229(17) -0.0064(16) -0.0028(15)
N2 0.060(2) 0.060(2) 0.058(2) -0.0363(18) -0.0056(17) -0.0060(16)
N3 0.0451(18) 0.0436(18) 0.0523(18) -0.0291(15) -0.0153(15) 0.0021(15)
N4 0.050(2) 0.059(2) 0.061(2) -0.0329(17) -0.0217(17) -0.0038(16)
C1 0.080(3) 0.063(2) 0.058(2) -0.034(2) -0.028(2) 0.007(2)
C2 0.050(2) 0.084(3) 0.083(3) -0.051(2) -0.023(2) 0.0046(19)
C3 0.042(2) 0.044(2) 0.043(2) -0.0216(19) -0.0113(17) -0.0062(17)
C4 0.043(2) 0.047(2) 0.047(2) -0.0259(19) -0.0193(18) 0.0040(17)
C5 0.040(2) 0.041(2) 0.043(2) -0.0160(19) -0.0123(18) -0.0036(16)
C6 0.043(2) 0.050(2) 0.045(2) -0.027(2) -0.0081(18) -0.0042(18)
C7 0.047(2) 0.043(2) 0.045(2) -0.024(2) -0.0178(19) 0.0015(18)
C8 0.060(2) 0.047(2) 0.040(2) -0.017(2) -0.0122(19) 0.0005(19)
C9 0.063(2) 0.041(2) 0.045(2) -0.0157(19) -0.011(2) -0.0044(18)
C10 0.049(2) 0.041(2) 0.043(2) -0.020(2) -0.0115(19) 0.0000(18)
C11 0.056(2) 0.046(2) 0.037(2) -0.022(2) -0.0089(18) -0.0019(19)
C12 0.058(2) 0.042(2) 0.049(2) -0.021(2) -0.0104(19) -0.0047(18)
C13 0.065(3) 0.048(3) 0.057(3) -0.019(2) -0.007(2) -0.010(2)
C14 0.083(3) 0.039(2) 0.081(3) -0.030(2) -0.014(2) -0.013(2)
C15 0.063(3) 0.049(3) 0.056(3) -0.029(2) -0.022(2) 0.002(2)
C16 0.080(3) 0.057(3) 0.083(3) -0.046(3) -0.027(3) 0.005(2)
C17 0.076(3) 0.075(3) 0.084(3) -0.055(3) -0.025(3) 0.009(2)
C18 0.063(3) 0.090(3) 0.064(3) -0.048(3) 0.001(2) -0.013(2)
C19 0.044(2) 0.053(3) 0.053(3) -0.031(2) -0.012(2) -0.0033(19)
C20 0.044(2) 0.048(2) 0.044(2) -0.0276(19) -0.0133(18) -0.0038(17)
C21 0.047(2) 0.046(2) 0.055(2) -0.029(2) -0.0183(19) 0.0070(17)
C22 0.052(2) 0.058(2) 0.055(2) -0.035(2) -0.0211(19) 0.0016(19)
C23 0.038(2) 0.039(2) 0.044(2) -0.0195(18) -0.0104(18) -0.0022(17)
C24 0.047(2) 0.062(3) 0.069(3) -0.046(2) -0.027(2) 0.0158(18)
C25 0.048(2) 0.072(3) 0.073(3) -0.047(2) -0.031(2) 0.012(2)
C26 0.040(2) 0.055(2) 0.070(3) -0.032(2) -0.0114(19) 0.0031(19)
C27 0.061(3) 0.057(3) 0.063(3) -0.038(2) -0.010(2) 0.002(2)
C28 0.054(3) 0.055(3) 0.044(2) -0.027(2) -0.012(2) -0.004(2)
C29 0.081(3) 0.059(3) 0.052(2) -0.033(2) -0.007(2) -0.013(2)
C30 0.083(3) 0.061(3) 0.062(3) -0.032(2) -0.026(2) -0.016(2)
C31 0.066(3) 0.067(3) 0.069(3) -0.034(2) -0.027(2) -0.006(2)
C32 0.049(2) 0.046(2) 0.038(2) -0.0184(18) -0.0089(19) -0.011(2)
C33 0.051(2) 0.042(2) 0.042(3) -0.024(2) -0.011(2) 0.0010(18)
C34 0.063(3) 0.056(3) 0.058(3) -0.030(2) -0.022(2) -0.001(2)
C35 0.094(3) 0.083(3) 0.100(3) -0.066(3) -0.059(3) 0.022(3)
C36 0.158(5) 0.079(4) 0.064(4) -0.044(3) -0.053(4) 0.026(3)
C37 0.149(5) 0.059(3) 0.050(3) -0.023(3) -0.013(3) -0.007(3)
C38 0.093(3) 0.059(3) 0.046(3) -0.026(2) -0.009(2) -0.012(2)
C39 0.053(3) 0.043(3) 0.041(2) -0.024(2) -0.015(2) -0.001(2)
C40 0.060(3) 0.045(2) 0.046(2) -0.020(2) -0.017(2) 0.001(2)
C41 0.065(3) 0.076(3) 0.061(3) -0.038(2) -0.029(2) 0.013(3)
C42 0.095(4) 0.064(3) 0.073(3) -0.031(3) -0.045(3) 0.022(3)
C43 0.104(4) 0.049(3) 0.061(3) -0.017(2) -0.029(3) -0.006(3)
C44 0.070(3) 0.048(3) 0.061(3) -0.024(2) -0.023(2) -0.003(2)
